data_4000977
loop_
_publ_author_name
'Kobayashi, Norihito'
'Sasaki, Mari'
'Nomoto, Kazumasa'

_publ_section_title
;
 Stableperi-Xanthenoxanthene Thin-Film Transistors with Efficient Carrier
 Injection
;
_journal_issue 3
_journal_name_full 'Chemistry of Materials'
_journal_page_first 552
_journal_paper_doi 10.1021/cm802826m
_journal_volume 21
_journal_year 2009
_chemical_formula_moiety 'C32 H18 O2'
_chemical_formula_sum 'C32 H18 O2'
_chemical_formula_weight 434.46
_chemical_name_common
; 
3, 9-diphenyl-6, 12-dioxaanthanthrene
;
_chemical_name_systematic
; 
?
;
_space_group_IT_number 56
_symmetry_cell_setting orthorhombic
_symmetry_space_group_name_Hall '-P 2ab 2ac'
_symmetry_space_group_name_H-M 'P c c n'
_atom_sites_solution_hydrogens geom
_atom_sites_solution_primary direct
_atom_sites_solution_secondary difmap
_audit_creation_method SHELXL-97
_cell_angle_alpha 90.00
_cell_angle_beta 90.00
_cell_angle_gamma 90.00
_cell_formula_units_Z 4
_cell_length_a 15.920(2)
_cell_length_b 18.508(3)
_cell_length_c 6.9299(9)
_cell_measurement_temperature 298
_cell_volume 2041.9(5)
_computing_structure_refinement 'SHELXL-97 (Sheldrick, 1997)'
_computing_structure_solution 'SHELXS-97 (Sheldrick, 1990)'
_diffrn_ambient_temperature 293(2)
_diffrn_measured_fraction_theta_full 0.993
_diffrn_measured_fraction_theta_max 0.993
_diffrn_radiation_monochromator graphite
_diffrn_radiation_source 'fine-focus sealed tube'
_diffrn_radiation_type MoK\a
_diffrn_radiation_wavelength 0.71073
_diffrn_reflns_av_R_equivalents 0.0793
_diffrn_reflns_av_sigmaI/netI 0.0580
_diffrn_reflns_limit_h_max 19
_diffrn_reflns_limit_h_min -20
_diffrn_reflns_limit_k_max 24
_diffrn_reflns_limit_k_min -20
_diffrn_reflns_limit_l_max 8
_diffrn_reflns_limit_l_min -9
_diffrn_reflns_number 10893
_diffrn_reflns_theta_full 27.55
_diffrn_reflns_theta_max 27.55
_diffrn_reflns_theta_min 1.69
_exptl_absorpt_coefficient_mu 0.087
_exptl_crystal_colour yellow
_exptl_crystal_density_diffrn 1.413
_exptl_crystal_description needle
_exptl_crystal_F_000 904
_exptl_crystal_size_max 0.2
_exptl_crystal_size_mid 0.1
_exptl_crystal_size_min 0.01
_refine_diff_density_max 0.184
_refine_diff_density_min -0.181
_refine_diff_density_rms 0.040
_refine_ls_extinction_coef 0.0020(6)
_refine_ls_extinction_expression Fc^*^=kFc[1+0.001xFc^2^\l^3^/sin(2\q)]^-1/4^
_refine_ls_extinction_method SHELXL
_refine_ls_goodness_of_fit_ref 0.974
_refine_ls_hydrogen_treatment mixed
_refine_ls_matrix_type full
_refine_ls_number_parameters 155
_refine_ls_number_reflns 2338
_refine_ls_number_restraints 0
_refine_ls_restrained_S_all 0.974
_refine_ls_R_factor_all 0.1448
_refine_ls_R_factor_gt 0.0505
_refine_ls_shift/su_max 0.000
_refine_ls_shift/su_mean 0.000
_refine_ls_structure_factor_coef Fsqd
_refine_ls_weighting_details 'calc w=1/[\s^2^(Fo^2^)+(0.0575P)^2^+0.0000P] where P=(Fo^2^+2Fc^2^)/3'
_refine_ls_weighting_scheme calc
_refine_ls_wR_factor_gt 0.1080
_refine_ls_wR_factor_ref 0.1431
_reflns_number_gt 994
_reflns_number_total 2338
_reflns_threshold_expression >2sigma(I)
_cod_data_source_file cm802826m_si_002.cif
_cod_data_source_block 3,9-DPh-PXX
_cod_original_sg_symbol_H-M Pccn
_cod_database_code 4000977

loop_
_symmetry_equiv_pos_as_xyz
'x, y, z'
'x+1/2, -y, -z+1/2'
'-x, y+1/2, -z+1/2'
'-x+1/2, -y+1/2, z'
'-x, -y, -z'
'-x-1/2, y, z-1/2'
'x, -y-1/2, z-1/2'
'x-1/2, y-1/2, -z'

loop_
_atom_site_label
_atom_site_type_symbol
_atom_site_fract_x
_atom_site_fract_y
_atom_site_fract_z
_atom_site_U_iso_or_equiv
_atom_site_adp_type
_atom_site_occupancy
_atom_site_symmetry_multiplicity
_atom_site_calc_flag
_atom_site_refinement_flags
O1 O 0.40698(9) 0.26641(8) 0.1472(2) 0.0518(5) Uani 1 1 d .
C1 C 0.04021(15) 0.35234(14) 0.1558(4) 0.0523(7) Uani 1 1 d .
C2 C 0.05322(15) 0.42706(14) 0.1652(4) 0.0530(7) Uani 1 1 d .
C3 C 0.13175(15) 0.45844(13) 0.1664(3) 0.0466(6) Uani 1 1 d .
C4 C 0.28921(14) 0.43473(14) 0.1614(3) 0.0467(7) Uani 1 1 d .
C5 C 0.35467(14) 0.38726(13) 0.1578(3) 0.0481(6) Uani 1 1 d .
C6 C 0.20356(14) 0.41172(13) 0.1582(3) 0.0420(6) Uani 1 1 d .
C7 C 0.33890(13) 0.31332(13) 0.1501(3) 0.0424(6) Uani 1 1 d .
C8 C 0.10778(14) 0.30787(13) 0.1525(3) 0.0445(6) Uani 1 1 d .
C9 C 0.25844(13) 0.28802(11) 0.1478(3) 0.0391(6) Uani 1 1 d .
C10 C 0.18994(14) 0.33631(13) 0.1519(3) 0.0404(6) Uani 1 1 d .
C11 C 0.13795(15) 0.53834(13) 0.1830(3) 0.0464(6) Uani 1 1 d .
C12 C 0.09366(14) 0.57465(14) 0.3260(4) 0.0543(7) Uani 1 1 d .
C13 C 0.09453(16) 0.64938(16) 0.3377(4) 0.0645(8) Uani 1 1 d .
C14 C 0.14062(16) 0.68916(16) 0.2086(5) 0.0673(9) Uani 1 1 d .
C15 C 0.18502(15) 0.57998(14) 0.0554(4) 0.0553(7) Uani 1 1 d .
C16 C 0.18632(16) 0.65435(15) 0.0680(4) 0.0637(8) Uani 1 1 d .
H1 H -0.0139 0.3335 0.1520 0.063 Uiso 1 1 calc R
H2 H 0.0065 0.4571 0.1708 0.064 Uiso 1 1 calc R
H4 H 0.3007 0.4840 0.1660 0.056 Uiso 1 1 calc R
H5 H 0.4096 0.4042 0.1605 0.058 Uiso 1 1 calc R
H12 H 0.0628 0.5483 0.4156 0.065 Uiso 1 1 calc R
H13 H 0.0638 0.6726 0.4334 0.077 Uiso 1 1 calc R
H14 H 0.1410 0.7393 0.2161 0.081 Uiso 1 1 calc R
H15 H 0.2182 0.6811 -0.0189 0.076 Uiso 1 1 calc R
H16 H 0.2163 0.5572 -0.0403 0.066 Uiso 1 1 calc R

loop_
_atom_site_aniso_label
_atom_site_aniso_U_11
_atom_site_aniso_U_22
_atom_site_aniso_U_33
_atom_site_aniso_U_23
_atom_site_aniso_U_13
_atom_site_aniso_U_12
O1 0.0339(9) 0.0535(12) 0.0682(12) -0.0016(9) 0.0024(9) -0.0014(8)
C1 0.0356(13) 0.0610(18) 0.0603(17) 0.0036(14) -0.0011(13) -0.0022(12)
C2 0.0398(13) 0.0586(18) 0.0604(18) 0.0007(14) 0.0006(14) 0.0057(13)
C3 0.0424(14) 0.0558(17) 0.0416(15) 0.0006(12) -0.0024(13) 0.0012(13)
C4 0.0404(13) 0.0533(17) 0.0465(16) -0.0057(13) 0.0047(12) -0.0082(12)
C5 0.0347(12) 0.0597(18) 0.0498(16) -0.0033(13) 0.0028(12) -0.0049(13)
C6 0.0384(12) 0.0521(16) 0.0356(14) -0.0001(12) 0.0015(12) -0.0033(11)
C7 0.0348(13) 0.0529(17) 0.0396(15) -0.0004(12) 0.0018(11) 0.0012(12)
C8 0.0381(13) 0.0514(16) 0.0441(16) 0.0016(12) -0.0025(12) -0.0043(12)
C9 0.0346(12) 0.0515(14) 0.0313(13) -0.0006(11) 0.0020(12) -0.0018(12)
C10 0.0368(13) 0.0527(16) 0.0317(14) 0.0009(12) -0.0020(12) -0.0034(12)
C11 0.0382(13) 0.0534(17) 0.0475(16) -0.0028(13) -0.0029(13) 0.0017(12)
C12 0.0406(14) 0.0644(19) 0.0578(18) -0.0021(15) 0.0027(14) 0.0069(13)
C13 0.0471(15) 0.067(2) 0.079(2) -0.0177(17) 0.0032(16) 0.0088(14)
C14 0.0522(16) 0.057(2) 0.093(2) -0.0083(17) -0.0114(17) 0.0049(16)
C15 0.0525(16) 0.0565(18) 0.0570(19) -0.0036(14) 0.0035(14) 0.0027(14)
C16 0.0583(17) 0.058(2) 0.075(2) 0.0065(16) 0.0026(17) -0.0014(15)

loop_
_atom_type_symbol
_atom_type_description
_atom_type_scat_dispersion_real
_atom_type_scat_dispersion_imag
_atom_type_scat_source
C C 0.0033 0.0016 'International Tables Vol C Tables 4.2.6.8 and 6.1.1.4'
H H 0.0000 0.0000 'International Tables Vol C Tables 4.2.6.8 and 6.1.1.4'
O O 0.0106 0.0060 'International Tables Vol C Tables 4.2.6.8 and 6.1.1.4'

loop_
_geom_angle_atom_site_label_1
_geom_angle_atom_site_label_2
_geom_angle_atom_site_label_3
_geom_angle
_geom_angle_site_symmetry_1
_geom_angle_site_symmetry_3
C7 O1 C8 118.96(17) . 4
C13 C14 C16 119.6(3) . .
C13 C14 H14 120.2 . .
C16 C14 H14 120.2 . .
C14 C13 C12 120.2(3) . .
C14 C13 H13 119.9 . .
C12 C13 H13 119.9 . .
C14 C16 C15 120.3(3) . .
C14 C16 H15 119.9 . .
C15 C16 H15 119.9 . .
C16 C15 C11 121.4(3) . .
C16 C15 H16 119.3 . .
C11 C15 H16 119.3 . .
C13 C12 C11 121.3(3) . .
C13 C12 H12 119.4 . .
C11 C12 H12 119.4 . .
C3 C2 C1 123.4(2) . .
C3 C2 H2 118.3 . .
C1 C2 H2 118.3 . .
C8 C1 C2 118.9(2) . .
C8 C1 H1 120.5 . .
C2 C1 H1 120.5 . .
C4 C5 C7 119.8(2) . .
C4 C5 H5 120.1 . .
C7 C5 H5 120.1 . .
C5 C4 C6 122.5(2) . .
C5 C4 H4 118.8 . .
C6 C4 H4 118.8 . .
C12 C11 C15 117.3(2) . .
C12 C11 C3 120.2(2) . .
C15 C11 C3 122.5(2) . .
C2 C3 C6 117.9(2) . .
C2 C3 C11 118.7(2) . .
C6 C3 C11 123.4(2) . .
C1 C8 O1 117.7(2) . 4
C1 C8 C10 120.7(2) . .
O1 C8 C10 121.6(2) 4 .
C9 C7 O1 121.2(2) . .
C9 C7 C5 120.5(2) . .
O1 C7 C5 118.32(19) . .
C10 C6 C4 116.2(2) . .
C10 C6 C3 118.3(2) . .
C4 C6 C3 125.5(2) . .
C8 C10 C9 118.7(2) . .
C8 C10 C6 120.7(2) . .
C9 C10 C6 120.5(2) . .
C7 C9 C10 120.6(2) . .
C7 C9 C9 120.9(3) . 4
C10 C9 C9 118.5(2) . 4

loop_
_geom_bond_atom_site_label_1
_geom_bond_atom_site_label_2
_geom_bond_distance
_geom_bond_site_symmetry_2
O1 C7 1.389(2) .
O1 C8 1.395(3) 4
C14 C13 1.371(4) .
C14 C16 1.376(4) .
C14 H14 0.9300 .
C13 C12 1.386(3) .
C13 H13 0.9300 .
C16 C15 1.379(3) .
C16 H15 0.9300 .
C15 C11 1.392(3) .
C15 H16 0.9300 .
C12 C11 1.390(3) .
C12 H12 0.9300 .
C2 C3 1.379(3) .
C2 C1 1.400(3) .
C2 H2 0.9300 .
C1 C8 1.355(3) .
C1 H1 0.9300 .
C5 C4 1.363(3) .
C5 C7 1.392(3) .
C5 H5 0.9300 .
C4 C6 1.429(3) .
C4 H4 0.9300 .
C11 C3 1.487(3) .
C3 C6 1.435(3) .
C8 O1 1.395(3) 4
C8 C10 1.410(3) .
C7 C9 1.364(3) .
C6 C10 1.413(3) .
C10 C9 1.410(3) .
C9 C9 1.433(4) 4
